data_7249740
loop_
_publ_author_name
'Liang, Hanyu'
'Cao, Jiaxuan'
'Zhang, Hailong'
'Huang, Longjie'
'Liu, Siqi'
'Wu, Tianhao'
'Xiao, Xiao'
'Zhao, Baoguo'

_publ_section_title
;
 Direct Asymmetric \a-C-H Functionalization of N-unprotected Allylamine
 Catalyzed by Chiral Pyridoxal
;
_journal_name_full 'Green Chemistry'
_journal_paper_doi 10.1039/D4GC05739B
_journal_year 2024
_chemical_absolute_configuration rmad
_chemical_formula_moiety 'C15 H14 F3 N O2'
_chemical_formula_sum 'C15 H14 F3 N O2'
_chemical_formula_weight 297.27
_space_group_crystal_system orthorhombic
_space_group_IT_number 19
_space_group_name_Hall 'P 2ac 2ab'
_space_group_name_H-M_alt 'P 21 21 21'
_atom_sites_solution_hydrogens mixed
_atom_sites_solution_primary dual
_audit_block_doi 10.5517/ccdc.csd.cc2l9dkw
_audit_creation_date 2024-10-11
_audit_creation_method
;
Olex2 1.5
(compiled 2024.02.16 svn.r378c4104 for OlexSys, GUI svn.r6928)
;
_audit_update_record
;
2024-10-19 deposited with the CCDC.	2025-01-03 downloaded from the CCDC.
;
_cell_angle_alpha 90
_cell_angle_beta 90
_cell_angle_gamma 90
_cell_formula_units_Z 4
_cell_length_a 6.8059(3)
_cell_length_b 9.5499(4)
_cell_length_c 22.0878(10)
_cell_measurement_reflns_used 9852
_cell_measurement_temperature 170
_cell_measurement_theta_max 74.406
_cell_measurement_theta_min 5.045
_cell_volume 1435.61(11)
_computing_cell_refinement 'SAINT V8.40A (Bruker, 2019)'
_computing_data_reduction 'SAINT V8.40A (Bruker, 2019)'
_computing_molecular_graphics 'Olex2 1.5 (Dolomanov et al., 2009)'
_computing_publication_material 'Olex2 1.5 (Dolomanov et al., 2009)'
_computing_structure_refinement 'SHELXL 2019/3 (Sheldrick, 2015)'
_computing_structure_solution 'SHELXT  (Sheldrick, 2015)'
_diffrn_ambient_temperature 170
_diffrn_measured_fraction_theta_full 0.995
_diffrn_measured_fraction_theta_max 0.991
_diffrn_measurement_device_type 'Bruker d8 venture'
_diffrn_measurement_method '\f and \w scans'
_diffrn_radiation_type CuK\a
_diffrn_radiation_wavelength 1.54178
_diffrn_reflns_av_R_equivalents 0.0578
_diffrn_reflns_av_unetI/netI 0.0409
_diffrn_reflns_Laue_measured_fraction_full 0.995
_diffrn_reflns_Laue_measured_fraction_max 0.991
_diffrn_reflns_limit_h_max 8
_diffrn_reflns_limit_h_min -8
_diffrn_reflns_limit_k_max 11
_diffrn_reflns_limit_k_min -11
_diffrn_reflns_limit_l_max 27
_diffrn_reflns_limit_l_min -27
_diffrn_reflns_number 12166
_diffrn_reflns_point_group_measured_fraction_full 0.997
_diffrn_reflns_point_group_measured_fraction_max 0.985
_diffrn_reflns_theta_full 67.679
_diffrn_reflns_theta_max 74.688
_diffrn_reflns_theta_min 5.045
_diffrn_source_current 1.2
_diffrn_source_power 0.06
_diffrn_source_voltage 50.0
_diffrn_standards_number 0
_exptl_absorpt_coefficient_mu 1.012
_exptl_absorpt_correction_T_max 0.7538
_exptl_absorpt_correction_T_min 0.4627
_exptl_absorpt_correction_type multi-scan
_exptl_absorpt_process_details
;
SADABS-2016/2 (Bruker,2016/2) was used for absorption correction.
wR2(int) was 0.1771 before and 0.0795 after correction.
The Ratio of minimum to maximum transmission is 0.6138.
The \l/2 correction factor is Not present.
;
_exptl_crystal_colour colourless
_exptl_crystal_colour_primary colourless
_exptl_crystal_density_diffrn 1.375
_exptl_crystal_description block
_exptl_crystal_F_000 616
_exptl_crystal_size_max 0.12
_exptl_crystal_size_mid 0.06
_exptl_crystal_size_min 0.05
_refine_diff_density_max 0.243
_refine_diff_density_min -0.277
_refine_diff_density_rms 0.056
_refine_ls_abs_structure_details
;
 Flack x determined using 1052 quotients [(I+)-(I-)]/[(I+)+(I-)]
 (Parsons, Flack and Wagner, Acta Cryst. B69 (2013) 249-259).
;
_refine_ls_abs_structure_Flack 0.12(8)
_refine_ls_extinction_method none
_refine_ls_goodness_of_fit_ref 1.077
_refine_ls_hydrogen_treatment mixed
_refine_ls_matrix_type full
_refine_ls_number_parameters 199
_refine_ls_number_reflns 2907
_refine_ls_number_restraints 0
_refine_ls_restrained_S_all 1.077
_refine_ls_R_factor_all 0.0443
_refine_ls_R_factor_gt 0.0403
_refine_ls_shift/su_max 0.000
_refine_ls_shift/su_mean 0.000
_refine_ls_structure_factor_coef Fsqd
_refine_ls_weighting_details 'w=1/[\s^2^(Fo^2^)+(0.0614P)^2^+0.1839P] where P=(Fo^2^+2Fc^2^)/3'
_refine_ls_weighting_scheme calc
_refine_ls_wR_factor_gt 0.1030
_refine_ls_wR_factor_ref 0.1078
_reflns_Friedel_coverage 0.701
_reflns_Friedel_fraction_full 0.999
_reflns_Friedel_fraction_max 0.976
_reflns_number_gt 2682
_reflns_number_total 2907
_reflns_threshold_expression 'I > 2\s(I)'
_cod_data_source_file d4gc05739b2.cif
_cod_data_source_block cu_20241841_0m
_cod_database_code 7249740
_shelx_shelxl_version_number 2019/3
_shelx_space_group_comment
;
The symmetry employed for this shelxl refinement is uniquely defined
by the following loop, which should always be used as a source of
symmetry information in preference to the above space-group names.
They are only intended as comments.
;
_shelx_estimated_absorpt_t_max 0.951
_shelx_estimated_absorpt_t_min 0.888
_olex2_refinement_description
;
1. Fixed Uiso
 At 1.2 times of:
  All C(H) groups
 At 1.5 times of:
  All O(H) groups
2.a Ternary CH refined with riding coordinates:
 C9(H9)
2.b Aromatic/amide H refined with riding coordinates:
 C8(H8), C7(H7), C5(H5), C14(H14), C12(H12), C1(H1C), C13(H13), C4(H4), C3(H3),
  C6(H6)
2.c Idealised tetrahedral OH refined as rotating group:
 O1(H1)
;
_olex2_submission_special_instructions 'No special instructions were received'

loop_
_space_group_symop_operation_xyz
'x, y, z'
'-x+1/2, -y, z+1/2'
'-x, y+1/2, -z+1/2'
'x+1/2, -y+1/2, -z'

loop_
_atom_site_label
_atom_site_type_symbol
_atom_site_fract_x
_atom_site_fract_y
_atom_site_fract_z
_atom_site_U_iso_or_equiv
_atom_site_adp_type
_atom_site_occupancy
_atom_site_site_symmetry_order
_atom_site_calc_flag
_atom_site_refinement_flags_posn
_atom_site_refinement_flags_adp
_atom_site_refinement_flags_occupancy
_atom_site_disorder_assembly
_atom_site_disorder_group
F2 F 1.0054(2) 0.49671(18) 0.25179(8) 0.0418(4) Uani 1 1 d . . . . .
F1 F 0.9779(2) 0.28346(16) 0.28136(7) 0.0366(4) Uani 1 1 d . . . . .
F3 F 0.9921(2) 0.44985(17) 0.34685(8) 0.0406(4) Uani 1 1 d . . . . .
O1 O 0.6407(3) 0.38767(17) 0.22972(7) 0.0273(4) Uani 1 1 d . . . . .
H1 H 0.631807 0.300052 0.227763 0.041 Uiso 1 1 calc R U . . .
O2 O 0.4085(3) 0.29998(19) 0.32521(8) 0.0309(4) Uani 1 1 d . . . . .
N1 N 0.4226(3) 0.6037(2) 0.27845(12) 0.0288(5) Uani 1 1 d . . . . .
C8 C 0.6631(3) 0.6484(2) 0.35611(11) 0.0253(5) Uani 1 1 d . . . . .
H8 H 0.606061 0.604046 0.390355 0.030 Uiso 1 1 calc R U . . .
C9 C 0.6311(3) 0.5842(2) 0.29523(11) 0.0236(5) Uani 1 1 d . . . . .
H9 H 0.711537 0.638719 0.265576 0.028 Uiso 1 1 calc R U . . .
C15 C 0.9177(3) 0.4146(3) 0.29266(12) 0.0293(5) Uani 1 1 d . . . . .
C10 C 0.6922(3) 0.4272(2) 0.28902(10) 0.0233(5) Uani 1 1 d . . . . .
C7 C 0.7667(4) 0.7637(3) 0.36483(11) 0.0291(5) Uani 1 1 d . . . . .
H7 H 0.836293 0.799088 0.330839 0.035 Uiso 1 1 calc R U . . .
C11 C 0.6019(3) 0.3315(2) 0.33562(11) 0.0252(5) Uani 1 1 d . . . . .
C5 C 0.8194(5) 1.0052(3) 0.52673(13) 0.0428(7) Uani 1 1 d . . . . .
H5 H 0.829508 1.061427 0.562081 0.051 Uiso 1 1 calc R U . . .
C2 C 0.7856(4) 0.8431(3) 0.42183(12) 0.0307(5) Uani 1 1 d . . . . .
C14 C 0.3555(4) 0.2028(3) 0.36817(12) 0.0366(6) Uani 1 1 d . . . . .
H14 H 0.229185 0.161118 0.371479 0.044 Uiso 1 1 calc R U . . .
C12 C 0.6673(4) 0.2591(3) 0.38387(12) 0.0386(6) Uani 1 1 d . . . . .
H12 H 0.795379 0.262970 0.400879 0.046 Uiso 1 1 calc R U . . .
C1 C 0.6533(4) 0.8261(3) 0.46960(12) 0.0349(6) Uani 1 1 d . . . . .
H1C H 0.550324 0.759302 0.466438 0.042 Uiso 1 1 calc R U . . .
C13 C 0.5073(5) 0.1756(3) 0.40450(13) 0.0410(7) Uani 1 1 d . . . . .
H13 H 0.508549 0.112642 0.437778 0.049 Uiso 1 1 calc R U . . .
C4 C 0.9522(5) 1.0218(3) 0.47997(15) 0.0431(7) Uani 1 1 d . . . . .
H4 H 1.055284 1.088356 0.483482 0.052 Uiso 1 1 calc R U . . .
C3 C 0.9355(4) 0.9411(3) 0.42769(13) 0.0382(6) Uani 1 1 d . . . . .
H3 H 1.027397 0.953136 0.395739 0.046 Uiso 1 1 calc R U . . .
C6 C 0.6718(5) 0.9065(3) 0.52182(13) 0.0415(7) Uani 1 1 d . . . . .
H6 H 0.582323 0.893467 0.554339 0.050 Uiso 1 1 calc R U . . .
H1A H 0.405(6) 0.563(4) 0.2438(17) 0.045(10) Uiso 1 1 d . . . . .
H1B H 0.343(6) 0.569(4) 0.3070(17) 0.055(11) Uiso 1 1 d . . . . .

loop_
_atom_site_aniso_label
_atom_site_aniso_U_11
_atom_site_aniso_U_22
_atom_site_aniso_U_33
_atom_site_aniso_U_23
_atom_site_aniso_U_13
_atom_site_aniso_U_12
F2 0.0271(7) 0.0367(9) 0.0617(10) 0.0036(7) 0.0100(7) -0.0049(7)
F1 0.0280(7) 0.0283(8) 0.0536(9) -0.0075(7) 0.0021(6) 0.0072(6)
F3 0.0278(7) 0.0427(9) 0.0513(10) -0.0145(7) -0.0130(7) 0.0058(7)
O1 0.0338(8) 0.0216(8) 0.0265(8) -0.0026(6) -0.0022(7) -0.0033(7)
O2 0.0281(8) 0.0317(9) 0.0329(9) 0.0054(7) 0.0000(7) -0.0058(7)
N1 0.0244(9) 0.0226(10) 0.0393(13) 0.0008(10) -0.0058(9) 0.0015(8)
C8 0.0254(11) 0.0219(11) 0.0286(12) 0.0000(9) 0.0025(9) 0.0010(9)
C9 0.0217(10) 0.0183(11) 0.0308(12) 0.0000(9) -0.0018(9) -0.0014(9)
C15 0.0243(10) 0.0235(12) 0.0401(14) -0.0047(10) 0.0005(10) 0.0008(9)
C10 0.0225(10) 0.0215(11) 0.0258(11) -0.0025(9) -0.0016(8) -0.0001(8)
C7 0.0315(11) 0.0268(13) 0.0290(12) -0.0012(9) -0.0002(9) -0.0051(10)
C11 0.0257(11) 0.0203(11) 0.0296(12) 0.0000(9) -0.0011(9) 0.0028(9)
C5 0.0628(18) 0.0293(14) 0.0362(15) -0.0077(11) -0.0152(14) 0.0036(14)
C2 0.0369(13) 0.0214(12) 0.0337(13) -0.0009(10) -0.0048(10) -0.0022(10)
C14 0.0423(14) 0.0265(13) 0.0409(15) 0.0054(10) 0.0104(12) -0.0074(12)
C12 0.0381(14) 0.0366(15) 0.0411(15) 0.0124(12) -0.0039(11) 0.0048(12)
C1 0.0438(14) 0.0268(13) 0.0339(14) -0.0057(10) 0.0006(11) -0.0036(11)
C13 0.0527(16) 0.0267(13) 0.0437(16) 0.0115(11) 0.0103(13) 0.0050(13)
C4 0.0534(17) 0.0272(13) 0.0486(17) -0.0038(12) -0.0164(14) -0.0065(12)
C3 0.0463(15) 0.0279(13) 0.0403(16) 0.0012(11) -0.0066(12) -0.0093(12)
C6 0.0560(17) 0.0338(15) 0.0347(15) -0.0050(11) -0.0012(13) 0.0027(13)

loop_
_atom_type_symbol
_atom_type_description
_atom_type_scat_dispersion_real
_atom_type_scat_dispersion_imag
_atom_type_scat_source
C C 0.0181 0.0091 'International Tables Vol C Tables 4.2.6.8 and 6.1.1.4'
H H 0.0000 0.0000 'International Tables Vol C Tables 4.2.6.8 and 6.1.1.4'
F F 0.0727 0.0534 'International Tables Vol C Tables 4.2.6.8 and 6.1.1.4'
N N 0.0311 0.0180 'International Tables Vol C Tables 4.2.6.8 and 6.1.1.4'
O O 0.0492 0.0322 'International Tables Vol C Tables 4.2.6.8 and 6.1.1.4'

loop_
_geom_angle_atom_site_label_1
_geom_angle_atom_site_label_2
_geom_angle_atom_site_label_3
_geom_angle
_geom_angle_site_symmetry_1
_geom_angle_site_symmetry_3
_geom_angle_publ_flag
C10 O1 H1 109.5 . . ?
C11 O2 C14 106.5(2) . . ?
C9 N1 H1A 107(3) . . ?
C9 N1 H1B 111(3) . . ?
H1A N1 H1B 112(3) . . ?
C9 C8 H8 118.3 . . ?
C7 C8 H8 118.3 . . ?
C7 C8 C9 123.4(2) . . ?
N1 C9 C8 108.3(2) . . ?
N1 C9 H9 107.2 . . ?
N1 C9 C10 110.78(18) . . ?
C8 C9 H9 107.2 . . ?
C8 C9 C10 115.72(19) . . ?
C10 C9 H9 107.2 . . ?
F2 C15 F1 106.62(19) . . ?
F2 C15 F3 106.7(2) . . ?
F2 C15 C10 111.3(2) . . ?
F1 C15 F3 106.6(2) . . ?
F1 C15 C10 111.58(19) . . ?
F3 C15 C10 113.7(2) . . ?
O1 C10 C9 105.84(18) . . ?
O1 C10 C15 106.00(18) . . ?
O1 C10 C11 111.76(19) . . ?
C15 C10 C9 109.65(18) . . ?
C11 C10 C9 114.41(19) . . ?
C11 C10 C15 108.83(19) . . ?
C8 C7 H7 116.6 . . ?
C8 C7 C2 126.8(2) . . ?
C2 C7 H7 116.6 . . ?
O2 C11 C10 114.2(2) . . ?
C12 C11 O2 109.7(2) . . ?
C12 C11 C10 135.8(2) . . ?
C4 C5 H5 120.2 . . ?
C4 C5 C6 119.7(3) . . ?
C6 C5 H5 120.2 . . ?
C1 C2 C7 121.9(2) . . ?
C3 C2 C7 119.3(2) . . ?
C3 C2 C1 118.8(2) . . ?
O2 C14 H14 125.0 . . ?
C13 C14 O2 110.0(2) . . ?
C13 C14 H14 125.0 . . ?
C11 C12 H12 126.6 . . ?
C11 C12 C13 106.7(2) . . ?
C13 C12 H12 126.6 . . ?
C2 C1 H1C 119.9 . . ?
C6 C1 C2 120.2(3) . . ?
C6 C1 H1C 119.9 . . ?
C14 C13 C12 106.9(2) . . ?
C14 C13 H13 126.5 . . ?
C12 C13 H13 126.5 . . ?
C5 C4 H4 119.9 . . ?
C5 C4 C3 120.2(3) . . ?
C3 C4 H4 119.9 . . ?
C2 C3 C4 120.6(3) . . ?
C2 C3 H3 119.7 . . ?
C4 C3 H3 119.7 . . ?
C5 C6 C1 120.5(3) . . ?
C5 C6 H6 119.7 . . ?
C1 C6 H6 119.7 . . ?

loop_
_geom_bond_atom_site_label_1
_geom_bond_atom_site_label_2
_geom_bond_distance
_geom_bond_site_symmetry_2
_geom_bond_publ_flag
F2 C15 1.337(3) . ?
F1 C15 1.341(3) . ?
F3 C15 1.342(3) . ?
O1 H1 0.8400 . ?
O1 C10 1.408(3) . ?
O2 C11 1.369(3) . ?
O2 C14 1.376(3) . ?
N1 C9 1.478(3) . ?
N1 H1A 0.86(4) . ?
N1 H1B 0.89(4) . ?
C8 H8 0.9500 . ?
C8 C9 1.494(3) . ?
C8 C7 1.321(3) . ?
C9 H9 1.0000 . ?
C9 C10 1.562(3) . ?
C15 C10 1.541(3) . ?
C10 C11 1.508(3) . ?
C7 H7 0.9500 . ?
C7 C2 1.476(3) . ?
C11 C12 1.346(4) . ?
C5 H5 0.9500 . ?
C5 C4 1.382(5) . ?
C5 C6 1.382(5) . ?
C2 C1 1.397(4) . ?
C2 C3 1.390(4) . ?
C14 H14 0.9500 . ?
C14 C13 1.334(4) . ?
C12 H12 0.9500 . ?
C12 C13 1.424(4) . ?
C1 H1C 0.9500 . ?
C1 C6 1.392(4) . ?
C13 H13 0.9500 . ?
C4 H4 0.9500 . ?
C4 C3 1.393(4) . ?
C3 H3 0.9500 . ?
C6 H6 0.9500 . ?

loop_
_geom_torsion_atom_site_label_1
_geom_torsion_atom_site_label_2
_geom_torsion_atom_site_label_3
_geom_torsion_atom_site_label_4
_geom_torsion
_geom_torsion_site_symmetry_1
_geom_torsion_site_symmetry_2
_geom_torsion_site_symmetry_3
_geom_torsion_site_symmetry_4
_geom_torsion_publ_flag
F2 C15 C10 O1 59.1(2) . . . . ?
F2 C15 C10 C9 -54.7(3) . . . . ?
F2 C15 C10 C11 179.46(19) . . . . ?
F1 C15 C10 O1 -59.8(2) . . . . ?
F1 C15 C10 C9 -173.66(19) . . . . ?
F1 C15 C10 C11 60.5(3) . . . . ?
F3 C15 C10 O1 179.59(19) . . . . ?
F3 C15 C10 C9 65.8(3) . . . . ?
F3 C15 C10 C11 -60.1(3) . . . . ?
O1 C10 C11 O2 -44.2(3) . . . . ?
O1 C10 C11 C12 129.9(3) . . . . ?
O2 C11 C12 C13 0.9(3) . . . . ?
O2 C14 C13 C12 -0.2(3) . . . . ?
N1 C9 C10 O1 53.5(2) . . . . ?
N1 C9 C10 C15 167.4(2) . . . . ?
N1 C9 C10 C11 -70.0(3) . . . . ?
C8 C9 C10 O1 177.23(18) . . . . ?
C8 C9 C10 C15 -68.8(3) . . . . ?
C8 C9 C10 C11 53.7(3) . . . . ?
C8 C7 C2 C1 -17.6(4) . . . . ?
C8 C7 C2 C3 164.4(3) . . . . ?
C9 C8 C7 C2 172.0(2) . . . . ?
C9 C10 C11 O2 76.1(3) . . . . ?
C9 C10 C11 C12 -109.8(3) . . . . ?
C15 C10 C11 O2 -160.9(2) . . . . ?
C15 C10 C11 C12 13.2(4) . . . . ?
C10 C11 C12 C13 -173.4(3) . . . . ?
C7 C8 C9 N1 -110.0(3) . . . . ?
C7 C8 C9 C10 125.0(2) . . . . ?
C7 C2 C1 C6 -177.7(3) . . . . ?
C7 C2 C3 C4 177.4(3) . . . . ?
C11 O2 C14 C13 0.8(3) . . . . ?
C11 C12 C13 C14 -0.4(4) . . . . ?
C5 C4 C3 C2 0.0(4) . . . . ?
C2 C1 C6 C5 0.8(4) . . . . ?
C14 O2 C11 C10 174.6(2) . . . . ?
C14 O2 C11 C12 -1.1(3) . . . . ?
C1 C2 C3 C4 -0.7(4) . . . . ?
C4 C5 C6 C1 -1.5(5) . . . . ?
C3 C2 C1 C6 0.3(4) . . . . ?
C6 C5 C4 C3 1.1(5) . . . . ?
